data_4108787
loop_
_publ_author_name
'Peter F. Kaiser'
'Jonathan M. White'
'Craig A. Hutton'

_publ_section_title
;
 Enantioselective Preparation of a Stable Boronate Complex Stereogenic
 Only at Boron
;
_journal_name_full 'Journal of the American Chemical Society'
_journal_page_first 16450
_journal_page_last 16451
_journal_paper_doi 10.1021/ja8044629
_journal_volume 130
_journal_year 2008
_chemical_formula_sum 'C25 H17 B Br N O3'
_chemical_formula_weight 470.12
_chemical_name_systematic
;
 ?
;
_space_group_IT_number 4
_symmetry_cell_setting monoclinic
_symmetry_space_group_name_Hall 'P 2yb'
_symmetry_space_group_name_H-M 'P 1 21 1'
_atom_sites_solution_hydrogens geom
_atom_sites_solution_primary direct
_atom_sites_solution_secondary difmap
_audit_creation_method SHELXL-97
_cell_angle_alpha 90.00
_cell_angle_beta 117.414(2)
_cell_angle_gamma 90.00
_cell_formula_units_Z 2
_cell_length_a 11.2836(2)
_cell_length_b 9.15860(10)
_cell_length_c 11.5208(2)
_cell_measurement_reflns_used 4315
_cell_measurement_temperature 293(2)
_cell_measurement_theta_max 73.0267
_cell_measurement_theta_min 4.3192
_cell_volume 1056.88(3)
_computing_cell_refinement
;
CrysAlis RED, Oxford Diffraction Ltd.,
Version 1.171.32.15 (release 10-01-2008 CrysAlis171 .NET)
(compiled Jan 10 2008,16:37:18)
;
_computing_data_collection
;
CrysAlis CCD, Oxford Diffraction Ltd.,
Version 1.171.32.15 (release 10-01-2008 CrysAlis171 .NET)
(compiled Jan 10 2008,16:37:18)
;
_computing_data_reduction
;
CrysAlis RED, Oxford Diffraction Ltd.,
Version 1.171.32.15 (release 10-01-2008 CrysAlis171 .NET)
(compiled Jan 10 2008,16:37:18)
;
_computing_molecular_graphics ORTEP3
_computing_structure_refinement 'SHELXL-97 (Sheldrick, 1997)'
_diffrn_ambient_temperature 293(2)
_diffrn_measured_fraction_theta_full 0.982
_diffrn_measured_fraction_theta_max 0.982
_diffrn_measurement_device_type 'Oxford XCalibur'
_diffrn_radiation_monochromator graphite
_diffrn_radiation_source 'Enhance (Cu) X-ray Source'
_diffrn_radiation_type CuK\a
_diffrn_radiation_wavelength 1.54184
_diffrn_reflns_av_R_equivalents 0.0202
_diffrn_reflns_av_sigmaI/netI 0.0244
_diffrn_reflns_limit_h_max 14
_diffrn_reflns_limit_h_min -13
_diffrn_reflns_limit_k_max 10
_diffrn_reflns_limit_k_min -11
_diffrn_reflns_limit_l_max 14
_diffrn_reflns_limit_l_min -13
_diffrn_reflns_number 4637
_diffrn_reflns_theta_full 73.14
_diffrn_reflns_theta_max 73.14
_diffrn_reflns_theta_min 4.32
_exptl_absorpt_coefficient_mu 2.874
_exptl_absorpt_correction_T_max 0.860
_exptl_absorpt_correction_T_min 0.285
_exptl_absorpt_correction_type gaussian
_exptl_absorpt_process_details
;
CrysAlis RED, Oxford Diffraction Ltd.,
Version 1.171.32.15 (release 10-01-2008 CrysAlis171 .NET)
(compiled Jan 10 2008,16:37:18)
numerical absorption correction based on gaussian integration over
            a multifaceted crystal model
;
_exptl_crystal_colour 'off white'
_exptl_crystal_density_diffrn 1.477
_exptl_crystal_description plate
_exptl_crystal_F_000 476
_exptl_crystal_size_max 0.8093
_exptl_crystal_size_mid 0.1026
_exptl_crystal_size_min 0.0750
_refine_diff_density_max 0.363
_refine_diff_density_min -0.404
_refine_diff_density_rms 0.077
_refine_ls_abs_structure_details 'Flack H D (1983), Acta Cryst. A39, 876-881'
_refine_ls_abs_structure_Flack 0.030(18)
_refine_ls_extinction_method none
_refine_ls_goodness_of_fit_ref 0.986
_refine_ls_hydrogen_treatment mixed
_refine_ls_matrix_type full
_refine_ls_number_parameters 280
_refine_ls_number_reflns 3096
_refine_ls_number_restraints 1
_refine_ls_restrained_S_all 0.986
_refine_ls_R_factor_all 0.0321
_refine_ls_R_factor_gt 0.0315
_refine_ls_shift/su_max 0.000
_refine_ls_shift/su_mean 0.000
_refine_ls_structure_factor_coef Fsqd
_refine_ls_weighting_details 'calc w=1/[\s^2^(Fo^2^)+(0.0709P)^2^+0.2647P] where P=(Fo^2^+2Fc^2^)/3'
_refine_ls_weighting_scheme calc
_refine_ls_wR_factor_gt 0.0872
_refine_ls_wR_factor_ref 0.0876
_reflns_number_gt 3010
_reflns_number_total 3096
_reflns_threshold_expression >2sigma(I)
_cod_data_source_file ja8044629_si_003.cif
_cod_data_source_block jmwpk24
_cod_database_code 4108787

loop_
_symmetry_equiv_pos_as_xyz
'x, y, z'
'-x, y+1/2, -z'

loop_
_atom_site_label
_atom_site_type_symbol
_atom_site_fract_x
_atom_site_fract_y
_atom_site_fract_z
_atom_site_U_iso_or_equiv
_atom_site_adp_type
_atom_site_occupancy
_atom_site_symmetry_multiplicity
_atom_site_calc_flag
_atom_site_refinement_flags
C1 C 0.3399(3) 0.6523(3) 0.6372(3) 0.0203(6) Uani 1 1 d .
C2 C 0.3052(3) 0.5313(3) 0.5534(3) 0.0210(6) Uani 1 1 d .
C3 C 0.4033(3) 0.4507(4) 0.5370(3) 0.0245(6) Uani 1 1 d .
H3 H 0.3799 0.3654 0.4877 0.029 Uiso 1 1 calc R
C4 C 0.5327(3) 0.4983(4) 0.5939(3) 0.0245(6) Uani 1 1 d .
H4 H 0.5969 0.4448 0.5830 0.029 Uiso 1 1 calc R
C5 C 0.7039(3) 0.6786(4) 0.7240(3) 0.0257(6) Uani 1 1 d .
H5 H 0.7679 0.6238 0.7139 0.031 Uiso 1 1 calc R
C6 C 0.7394(3) 0.8075(4) 0.7917(3) 0.0294(7) Uani 1 1 d .
H6 H 0.8276 0.8391 0.8284 0.035 Uiso 1 1 calc R
C7 C 0.6427(3) 0.8924(4) 0.8059(3) 0.0297(7) Uani 1 1 d .
H7 H 0.6670 0.9813 0.8498 0.036 Uiso 1 1 calc R
C8 C 0.5124(3) 0.8450(4) 0.7555(3) 0.0258(7) Uani 1 1 d .
H8 H 0.4493 0.9026 0.7644 0.031 Uiso 1 1 calc R
C9 C 0.4740(3) 0.7089(4) 0.6900(3) 0.0211(6) Uani 1 1 d .
C10 C 0.5702(3) 0.6280(4) 0.6692(3) 0.0229(6) Uani 1 1 d .
C11 C 0.2415(3) 0.6998(3) 0.6778(3) 0.0203(6) Uani 1 1 d .
C12 C 0.0021(3) 0.6815(4) 0.6245(3) 0.0216(6) Uani 1 1 d .
H12A H -0.0377 0.7781 0.6071 0.026 Uiso 1 1 calc R
H12B H 0.0277 0.6555 0.7146 0.026 Uiso 1 1 calc R
C13 C -0.0937(3) 0.5691(4) 0.5305(3) 0.0224(5) Uani 1 1 d .
C14 C 0.2855(3) 0.7543(4) 0.8133(3) 0.0221(6) Uani 1 1 d .
C15 C 0.3875(3) 0.6788(4) 0.9166(3) 0.0258(6) Uani 1 1 d .
H15 H 0.4242 0.5955 0.8998 0.031 Uiso 1 1 calc R
C16 C 0.4342(3) 0.7281(4) 1.0441(3) 0.0297(7) Uani 1 1 d .
H16 H 0.5013 0.6770 1.1127 0.036 Uiso 1 1 calc R
C17 C 0.3807(4) 0.8537(4) 1.0694(3) 0.0334(8) Uani 1 1 d .
H17 H 0.4135 0.8877 1.1547 0.040 Uiso 1 1 calc R
C18 C 0.2788(4) 0.9282(4) 0.9680(3) 0.0315(7) Uani 1 1 d .
H18 H 0.2428 1.0119 0.9852 0.038 Uiso 1 1 calc R
C19 C 0.2300(3) 0.8776(4) 0.8399(3) 0.0265(7) Uani 1 1 d .
H19 H 0.1601 0.9264 0.7720 0.032 Uiso 1 1 calc R
C20 C 0.0437(3) 0.7001(3) 0.3427(3) 0.0200(6) Uani 1 1 d .
C21 C 0.1362(3) 0.7261(4) 0.2944(3) 0.0231(6) Uani 1 1 d .
H21 H 0.2150 0.6726 0.3278 0.028 Uiso 1 1 calc R
C22 C 0.1121(3) 0.8297(4) 0.1983(3) 0.0254(7) Uani 1 1 d .
H22 H 0.1752 0.8469 0.1691 0.031 Uiso 1 1 calc R
C23 C -0.0067(3) 0.9073(4) 0.1460(3) 0.0236(6) Uani 1 1 d .
C24 C -0.1044(3) 0.8785(4) 0.1847(3) 0.0252(6) Uani 1 1 d .
H24 H -0.1862 0.9264 0.1454 0.030 Uiso 1 1 calc R
C25 C -0.0772(3) 0.7766(4) 0.2832(3) 0.0253(6) Uani 1 1 d .
H25 H -0.1416 0.7585 0.3105 0.030 Uiso 1 1 calc R
N N 0.1175(2) 0.6761(3) 0.5980(2) 0.0191(5) Uani 1 1 d .
O1 O 0.1782(2) 0.4839(2) 0.4887(2) 0.0221(4) Uani 1 1 d .
O2 O -0.0483(2) 0.5185(2) 0.4494(2) 0.0225(5) Uani 1 1 d .
O3 O -0.1972(2) 0.5322(3) 0.5257(2) 0.0314(6) Uani 1 1 d .
Br Br -0.03439(3) 1.06093(4) 0.02547(3) 0.03078(12) Uani 1 1 d .
B B 0.0748(3) 0.5932(4) 0.4643(3) 0.0202(7) Uani 1 1 d .

loop_
_atom_site_aniso_label
_atom_site_aniso_U_11
_atom_site_aniso_U_22
_atom_site_aniso_U_33
_atom_site_aniso_U_23
_atom_site_aniso_U_13
_atom_site_aniso_U_12
C1 0.0207(13) 0.0220(15) 0.0170(13) -0.0005(11) 0.0076(11) 0.0015(12)
C2 0.0194(12) 0.0233(18) 0.0184(12) -0.0009(11) 0.0071(10) 0.0001(11)
C3 0.0283(15) 0.0231(16) 0.0223(15) -0.0063(12) 0.0116(12) 0.0015(13)
C4 0.0244(15) 0.0292(16) 0.0216(15) 0.0014(13) 0.0120(12) 0.0069(13)
C5 0.0200(13) 0.0336(18) 0.0217(14) 0.0016(13) 0.0081(12) 0.0047(13)
C6 0.0166(14) 0.039(2) 0.0283(16) -0.0043(14) 0.0066(13) -0.0024(14)
C7 0.0248(15) 0.0307(18) 0.0309(17) -0.0094(14) 0.0106(13) -0.0049(14)
C8 0.0237(15) 0.0280(17) 0.0271(15) -0.0066(13) 0.0129(13) 0.0002(13)
C9 0.0220(13) 0.0211(15) 0.0185(13) -0.0008(11) 0.0079(11) 0.0008(12)
C10 0.0240(15) 0.0276(16) 0.0157(14) 0.0029(12) 0.0081(12) 0.0038(13)
C11 0.0242(14) 0.0169(14) 0.0195(13) 0.0005(11) 0.0097(11) 0.0010(12)
C12 0.0205(13) 0.0236(15) 0.0237(14) 0.0003(12) 0.0128(12) 0.0031(13)
C13 0.0240(12) 0.0216(14) 0.0221(12) 0.0061(16) 0.0110(10) 0.0033(17)
C14 0.0223(14) 0.0264(16) 0.0197(14) -0.0022(12) 0.0114(12) -0.0018(13)
C15 0.0242(14) 0.0276(17) 0.0241(15) 0.0011(13) 0.0100(12) 0.0007(13)
C16 0.0282(15) 0.038(2) 0.0193(15) 0.0017(14) 0.0074(13) -0.0024(15)
C17 0.0391(18) 0.042(2) 0.0211(15) -0.0090(15) 0.0155(14) -0.0095(17)
C18 0.0391(17) 0.0316(19) 0.0298(17) -0.0065(14) 0.0211(15) -0.0002(15)
C19 0.0287(15) 0.0255(17) 0.0257(16) -0.0007(13) 0.0130(13) 0.0016(13)
C20 0.0226(13) 0.0193(15) 0.0166(13) -0.0063(11) 0.0076(11) -0.0037(12)
C21 0.0220(14) 0.0268(16) 0.0208(14) -0.0047(12) 0.0101(12) -0.0030(13)
C22 0.0264(15) 0.0277(17) 0.0235(15) -0.0034(13) 0.0126(13) -0.0040(14)
C23 0.0296(15) 0.0199(15) 0.0152(13) 0.0011(11) 0.0053(11) -0.0056(13)
C24 0.0229(14) 0.0243(16) 0.0254(15) -0.0007(13) 0.0085(12) -0.0004(13)
C25 0.0234(14) 0.0261(16) 0.0261(15) -0.0007(13) 0.0111(12) -0.0027(13)
N 0.0214(11) 0.0176(12) 0.0204(12) -0.0003(10) 0.0115(10) 0.0020(10)
O1 0.0225(10) 0.0192(11) 0.0234(10) -0.0038(9) 0.0097(8) -0.0015(9)
O2 0.0231(10) 0.0231(12) 0.0221(10) -0.0018(8) 0.0110(8) -0.0037(8)
O3 0.0266(10) 0.0358(17) 0.0359(11) -0.0008(10) 0.0178(9) -0.0055(10)
Br 0.03121(17) 0.03166(19) 0.02198(16) 0.00459(15) 0.00583(12) -0.00726(16)
B 0.0217(14) 0.021(2) 0.0195(15) -0.0036(12) 0.0107(12) -0.0035(12)

loop_
_atom_type_symbol
_atom_type_description
_atom_type_scat_dispersion_real
_atom_type_scat_dispersion_imag
_atom_type_scat_source
C C 0.0181 0.0091 'International Tables Vol C Tables 4.2.6.8 and 6.1.1.4'
H H 0.0000 0.0000 'International Tables Vol C Tables 4.2.6.8 and 6.1.1.4'
N N 0.0311 0.0180 'International Tables Vol C Tables 4.2.6.8 and 6.1.1.4'
O O 0.0492 0.0322 'International Tables Vol C Tables 4.2.6.8 and 6.1.1.4'
Br Br -0.6763 1.2805 'International Tables Vol C Tables 4.2.6.8 and 6.1.1.4'
B B 0.0090 0.0039 'International Tables Vol C Tables 4.2.6.8 and 6.1.1.4'

loop_
_geom_angle_atom_site_label_1
_geom_angle_atom_site_label_2
_geom_angle_atom_site_label_3
_geom_angle
C2 C1 C9 118.7(3)
C2 C1 C11 116.4(3)
C9 C1 C11 124.4(3)
O1 C2 C1 121.6(3)
O1 C2 C3 117.2(3)
C1 C2 C3 121.1(3)
C4 C3 C2 119.9(3)
C4 C3 H3 120.1
C2 C3 H3 120.1
C3 C4 C10 120.9(3)
C3 C4 H4 119.5
C10 C4 H4 119.5
C6 C5 C10 120.5(3)
C6 C5 H5 119.7
C10 C5 H5 119.7
C5 C6 C7 120.2(3)
C5 C6 H6 119.9
C7 C6 H6 119.9
C8 C7 C6 120.6(3)
C8 C7 H7 119.7
C6 C7 H7 119.7
C7 C8 C9 120.5(3)
C7 C8 H8 119.8
C9 C8 H8 119.8
C8 C9 C10 118.5(3)
C8 C9 C1 123.0(3)
C10 C9 C1 118.4(3)
C4 C10 C5 120.3(3)
C4 C10 C9 120.2(3)
C5 C10 C9 119.5(3)
N C11 C1 117.2(3)
N C11 C14 122.2(3)
C1 C11 C14 120.1(3)
N C12 C13 103.6(2)
N C12 H12A 111.0
C13 C12 H12A 111.0
N C12 H12B 111.0
C13 C12 H12B 111.0
H12A C12 H12B 109.0
O3 C13 O2 123.4(3)
O3 C13 C12 125.7(3)
O2 C13 C12 110.8(2)
C19 C14 C15 119.4(3)
C19 C14 C11 122.4(3)
C15 C14 C11 118.2(3)
C16 C15 C14 120.1(3)
C16 C15 H15 119.9
C14 C15 H15 119.9
C15 C16 C17 120.1(3)
C15 C16 H16 120.0
C17 C16 H16 120.0
C18 C17 C16 120.2(3)
C18 C17 H17 119.9
C16 C17 H17 119.9
C17 C18 C19 119.9(3)
C17 C18 H18 120.1
C19 C18 H18 120.1
C14 C19 C18 120.3(3)
C14 C19 H19 119.9
C18 C19 H19 119.9
C21 C20 C25 116.9(3)
C21 C20 B 122.8(3)
C25 C20 B 120.2(3)
C22 C21 C20 121.5(3)
C22 C21 H21 119.3
C20 C21 H21 119.3
C23 C22 C21 119.5(3)
C23 C22 H22 120.2
C21 C22 H22 120.2
C22 C23 C24 120.9(3)
C22 C23 Br 119.9(2)
C24 C23 Br 119.1(2)
C25 C24 C23 118.6(3)
C25 C24 H24 120.7
C23 C24 H24 120.7
C24 C25 C20 122.3(3)
C24 C25 H25 118.8
C20 C25 H25 118.8
C11 N C12 128.3(2)
C11 N B 121.3(2)
C12 N B 108.5(2)
C2 O1 B 116.0(2)
C13 O2 B 113.4(2)
O1 B O2 109.1(2)
O1 B N 106.4(2)
O2 B N 100.6(2)
O1 B C20 114.8(2)
O2 B C20 111.2(2)
N B C20 113.7(2)

loop_
_geom_bond_atom_site_label_1
_geom_bond_atom_site_label_2
_geom_bond_distance
C1 C2 1.403(4)
C1 C9 1.441(4)
C1 C11 1.456(4)
C2 O1 1.347(3)
C2 C3 1.413(4)
C3 C4 1.368(5)
C3 H3 0.9300
C4 C10 1.416(5)
C4 H4 0.9300
C5 C6 1.369(5)
C5 C10 1.419(4)
C5 H5 0.9300
C6 C7 1.410(5)
C6 H6 0.9300
C7 C8 1.379(5)
C7 H7 0.9300
C8 C9 1.418(5)
C8 H8 0.9300
C9 C10 1.422(4)
C11 N 1.290(4)
C11 C14 1.490(4)
C12 N 1.469(3)
C12 C13 1.524(5)
C12 H12A 0.9700
C12 H12B 0.9700
C13 O3 1.193(4)
C13 O2 1.338(4)
C14 C19 1.392(5)
C14 C15 1.400(4)
C15 C16 1.388(5)
C15 H15 0.9300
C16 C17 1.391(5)
C16 H16 0.9300
C17 C18 1.385(5)
C17 H17 0.9300
C18 C19 1.396(5)
C18 H18 0.9300
C19 H19 0.9300
C20 C21 1.410(4)
C20 C25 1.400(5)
C20 B 1.610(4)
C21 C22 1.387(5)
C21 H21 0.9300
C22 C23 1.386(5)
C22 H22 0.9300
C23 C24 1.392(4)
C23 Br 1.899(3)
C24 C25 1.390(5)
C24 H24 0.9300
C25 H25 0.9300
N B 1.580(4)
O1 B 1.462(4)
O2 B 1.485(4)

loop_
_geom_torsion_atom_site_label_1
_geom_torsion_atom_site_label_2
_geom_torsion_atom_site_label_3
_geom_torsion_atom_site_label_4
_geom_torsion
C9 C1 C2 O1 -172.0(3)
C11 C1 C2 O1 15.7(4)
C9 C1 C2 C3 10.3(4)
C11 C1 C2 C3 -162.0(3)
O1 C2 C3 C4 176.1(3)
C1 C2 C3 C4 -6.1(5)
C2 C3 C4 C10 -0.1(5)
C10 C5 C6 C7 -0.9(5)
C5 C6 C7 C8 1.9(6)
C6 C7 C8 C9 0.9(5)
C7 C8 C9 C10 -4.6(5)
C7 C8 C9 C1 178.9(3)
C2 C1 C9 C8 168.2(3)
C11 C1 C9 C8 -20.2(5)
C2 C1 C9 C10 -8.4(4)
C11 C1 C9 C10 163.2(3)
C3 C4 C10 C5 -177.9(3)
C3 C4 C10 C9 1.8(5)
C6 C5 C10 C4 176.9(3)
C6 C5 C10 C9 -2.8(5)
C8 C9 C10 C4 -174.2(3)
C1 C9 C10 C4 2.5(4)
C8 C9 C10 C5 5.5(5)
C1 C9 C10 C5 -177.8(3)
C2 C1 C11 N -29.3(4)
C9 C1 C11 N 159.0(3)
C2 C1 C11 C14 142.7(3)
C9 C1 C11 C14 -29.1(5)
N C12 C13 O3 175.0(3)
N C12 C13 O2 -6.8(3)
N C11 C14 C19 -51.8(5)
C1 C11 C14 C19 136.6(3)
N C11 C14 C15 129.0(3)
C1 C11 C14 C15 -42.6(4)
C19 C14 C15 C16 -1.0(5)
C11 C14 C15 C16 178.3(3)
C14 C15 C16 C17 -0.8(5)
C15 C16 C17 C18 1.5(5)
C16 C17 C18 C19 -0.3(5)
C15 C14 C19 C18 2.1(5)
C11 C14 C19 C18 -177.1(3)
C17 C18 C19 C14 -1.5(5)
C25 C20 C21 C22 4.1(4)
B C20 C21 C22 -173.5(3)
C20 C21 C22 C23 -1.5(5)
C21 C22 C23 C24 -2.7(5)
C21 C22 C23 Br 174.6(2)
C22 C23 C24 C25 4.1(5)
Br C23 C24 C25 -173.2(2)
C23 C24 C25 C20 -1.3(5)
C21 C20 C25 C24 -2.7(5)
B C20 C25 C24 175.0(3)
C1 C11 N C12 164.9(3)
C14 C11 N C12 -6.8(5)
C1 C11 N B 2.5(4)
C14 C11 N B -169.3(3)
C13 C12 N C11 -149.3(3)
C13 C12 N B 15.0(3)
C1 C2 O1 B 25.3(4)
C3 C2 O1 B -156.9(3)
O3 C13 O2 B 173.3(3)
C12 C13 O2 B -5.0(4)
C2 O1 B O2 -154.9(2)
C2 O1 B N -47.1(3)
C2 O1 B C20 79.5(3)
C13 O2 B O1 125.2(3)
C13 O2 B N 13.6(3)
C13 O2 B C20 -107.2(3)
C11 N B O1 34.4(4)
C12 N B O1 -131.1(2)
C11 N B O2 148.2(3)
C12 N B O2 -17.4(3)
C11 N B C20 -92.9(3)
C12 N B C20 101.6(3)
C21 C20 B O1 -22.6(4)
C25 C20 B O1 159.8(3)
C21 C20 B O2 -147.1(3)
C25 C20 B O2 35.3(4)
C21 C20 B N 100.2(3)
C25 C20 B N -77.3(4)
